data_2243989
loop_
_publ_author_name
'Ketter, Michael'
'Weil, Matthias'

_publ_section_title
;
 Single crystals of SnTe~3~O~8~ in the millimetre range grown by chemical
 vapor transport reactions
;
_journal_coeditor_code HB7998
_journal_issue 12
_journal_name_full 'Acta Crystallographica Section E'
_journal_page_first 1276
_journal_page_last 1279
_journal_paper_doi 10.1107/S2056989021011828
_journal_volume 77
_journal_year 2021
_chemical_formula_iupac 'Sn Te3 O8'
_chemical_formula_sum 'O8 Sn Te3'
_chemical_formula_weight 629.49
_chemical_name_systematic
;
Tin(IV) trioxidotellurate(IV)
;
_space_group_crystal_system cubic
_space_group_IT_number 206
_space_group_name_Hall '-I 2b 2c 3'
_space_group_name_H-M_alt 'I a -3'
_audit_creation_method SHELXL-2017/1
_cell_angle_alpha 90
_cell_angle_beta 90
_cell_angle_gamma 90
_cell_formula_units_Z 8
_cell_length_a 11.1574(4)
_cell_length_b 11.1574(4)
_cell_length_c 11.1574(4)
_cell_measurement_reflns_used 5266
_cell_measurement_temperature 296(2)
_cell_measurement_theta_max 38.850
_cell_measurement_theta_min 3.652
_cell_volume 1388.96(9)
_computing_cell_refinement
;
SAINT (Bruker, 2018)
;
_computing_data_collection
;
APEX3 (Bruker, 2018)
;
_computing_data_reduction
;
SAINT (Bruker, 2018)
;
_computing_molecular_graphics
;
ATOMS (Dowty, 2006)
;
_computing_publication_material
;
publCIF (Westrip, 2010)
;
_computing_structure_refinement
;
SHELXL (Sheldrick, 2015)
;
_computing_structure_solution 'coordinates from previous refinement'
_diffrn_ambient_temperature 296(2)
_diffrn_measured_fraction_theta_full 0.995
_diffrn_measured_fraction_theta_max 0.999
_diffrn_measurement_device_type 'Bruker APEXII CCD'
_diffrn_measurement_method '\w- and \f-scans'
_diffrn_radiation_type MoK\a
_diffrn_radiation_wavelength 0.71073
_diffrn_reflns_av_R_equivalents 0.0483
_diffrn_reflns_av_unetI/netI 0.0168
_diffrn_reflns_limit_h_max 20
_diffrn_reflns_limit_h_min -18
_diffrn_reflns_limit_k_max 20
_diffrn_reflns_limit_k_min -20
_diffrn_reflns_limit_l_max 20
_diffrn_reflns_limit_l_min -19
_diffrn_reflns_number 14087
_diffrn_reflns_theta_full 25.242
_diffrn_reflns_theta_max 40.159
_diffrn_reflns_theta_min 3.652
_exptl_absorpt_coefficient_mu 16.041
_exptl_absorpt_correction_T_max 0.7478
_exptl_absorpt_correction_T_min 0.4515
_exptl_absorpt_correction_type multi-scan
_exptl_absorpt_process_details
;
(<i>SADABS</i>; Krause <i>et al.</i>, 2015)
;
_exptl_crystal_colour 'light yellow'
_exptl_crystal_density_diffrn 6.021
_exptl_crystal_description plate
_exptl_crystal_F_000 2160
_exptl_crystal_size_max 0.06
_exptl_crystal_size_mid 0.06
_exptl_crystal_size_min 0.01
_refine_diff_density_max 1.266
_refine_diff_density_min -0.855
_refine_ls_extinction_coef 0.00046(3)
_refine_ls_extinction_expression Fc^*^=kFc[1+0.001xFc^2^\l^3^/sin(2\q)]^-1/4^
_refine_ls_extinction_method
;
SHELXL-2017/1 (Sheldrick 2015)
;
_refine_ls_goodness_of_fit_ref 1.072
_refine_ls_matrix_type full
_refine_ls_number_parameters 21
_refine_ls_number_reflns 735
_refine_ls_number_restraints 0
_refine_ls_restrained_S_all 1.072
_refine_ls_R_factor_all 0.0158
_refine_ls_R_factor_gt 0.0137
_refine_ls_shift/su_max 0.001
_refine_ls_shift/su_mean 0.000
_refine_ls_structure_factor_coef Fsqd
_refine_ls_weighting_details 'w=1/[\s^2^(Fo^2^)+(0.0127P)^2^+1.9293P] where P=(Fo^2^+2Fc^2^)/3'
_refine_ls_weighting_scheme calc
_refine_ls_wR_factor_gt 0.0293
_refine_ls_wR_factor_ref 0.0300
_reflns_number_gt 697
_reflns_number_total 735
_reflns_threshold_expression 'I > 2\s(I)'
_cod_data_source_file hb7998sup1.cif
_cod_data_source_block I
_cod_original_cell_volume 1388.96(15)
_cod_database_code 2243989
_shelx_space_group_comment
;
The symmetry employed for this shelxl refinement is uniquely defined
by the following loop, which should always be used as a source of
symmetry information in preference to the above space-group names.
They are only intended as comments.
;

loop_
_space_group_symop_operation_xyz
'x, y, z'
'-x+1/2, -y, z+1/2'
'-x, y+1/2, -z+1/2'
'x+1/2, -y+1/2, -z'
'z, x, y'
'z+1/2, -x+1/2, -y'
'-z+1/2, -x, y+1/2'
'-z, x+1/2, -y+1/2'
'y, z, x'
'-y, z+1/2, -x+1/2'
'y+1/2, -z+1/2, -x'
'-y+1/2, -z, x+1/2'
'x+1/2, y+1/2, z+1/2'
'-x+1, -y+1/2, z+1'
'-x+1/2, y+1, -z+1'
'x+1, -y+1, -z+1/2'
'z+1/2, x+1/2, y+1/2'
'z+1, -x+1, -y+1/2'
'-z+1, -x+1/2, y+1'
'-z+1/2, x+1, -y+1'
'y+1/2, z+1/2, x+1/2'
'-y+1/2, z+1, -x+1'
'y+1, -z+1, -x+1/2'
'-y+1, -z+1/2, x+1'
'-x, -y, -z'
'x-1/2, y, -z-1/2'
'x, -y-1/2, z-1/2'
'-x-1/2, y-1/2, z'
'-z, -x, -y'
'-z-1/2, x-1/2, y'
'z-1/2, x, -y-1/2'
'z, -x-1/2, y-1/2'
'-y, -z, -x'
'y, -z-1/2, x-1/2'
'-y-1/2, z-1/2, x'
'y-1/2, z, -x-1/2'
'-x+1/2, -y+1/2, -z+1/2'
'x, y+1/2, -z'
'x+1/2, -y, z'
'-x, y, z+1/2'
'-z+1/2, -x+1/2, -y+1/2'
'-z, x, y+1/2'
'z, x+1/2, -y'
'z+1/2, -x, y'
'-y+1/2, -z+1/2, -x+1/2'
'y+1/2, -z, x'
'-y, z, x+1/2'
'y, z+1/2, -x'

loop_
_atom_site_type_symbol
_atom_site_label
_atom_site_fract_x
_atom_site_fract_y
_atom_site_fract_z
_atom_site_U_iso_or_equiv
_atom_site_adp_type
_atom_site_calc_flag
_atom_site_occupancy
_atom_site_disorder_assembly
_atom_site_disorder_group
Sn Sn1 0.000000 0.000000 0.000000 0.00501(4) Uani d 1 . .
Te Te1 0.20584(2) 0.000000 0.250000 0.00804(4) Uani d 1 . .
O O1 0.43242(10) 0.13738(10) 0.39972(11) 0.0129(2) Uani d 1 . .
O O2 0.16789(10) 0.16789(10) 0.16789(10) 0.0078(3) Uani d 1 . .

loop_
_atom_site_aniso_label
_atom_site_aniso_U_11
_atom_site_aniso_U_22
_atom_site_aniso_U_33
_atom_site_aniso_U_12
_atom_site_aniso_U_13
_atom_site_aniso_U_23
Sn1 0.00501(4) 0.00501(4) 0.00501(4) -0.00031(3) -0.00031(3) -0.00031(3)
Te1 0.00518(5) 0.01273(6) 0.00620(5) 0.000 0.000 -0.00229(4)
O1 0.0095(4) 0.0117(4) 0.0174(5) 0.0019(3) 0.0018(4) 0.0094(4)
O2 0.0078(3) 0.0078(3) 0.0078(3) 0.0020(3) 0.0020(3) 0.0020(3)

loop_
_atom_type_symbol
_atom_type_description
_atom_type_scat_dispersion_real
_atom_type_scat_dispersion_imag
_atom_type_scat_source
O O 0.0106 0.0060 'International Tables Vol C Tables 4.2.6.8 and 6.1.1.4'
Sn Sn -0.6537 1.4246 'International Tables Vol C Tables 4.2.6.8 and 6.1.1.4'
Te Te -0.5308 1.6751 'International Tables Vol C Tables 4.2.6.8 and 6.1.1.4'

loop_
_geom_angle_atom_site_label_1
_geom_angle_atom_site_label_2
_geom_angle_atom_site_label_3
_geom_angle_site_symmetry_1
_geom_angle_site_symmetry_3
_geom_angle
_geom_angle_publ_flag
O1 Sn1 O1 34_565 2_554 86.09(4) ?
O1 Sn1 O1 34_565 26_556 93.91(4) ?
O1 Sn1 O1 2_554 26_556 180.00(9) ?
O1 Sn1 O1 34_565 6_455 86.09(4) ?
O1 Sn1 O1 2_554 6_455 93.91(4) ?
O1 Sn1 O1 26_556 6_455 86.09(4) ?
O1 Sn1 O1 34_565 30_655 93.91(4) ?
O1 Sn1 O1 2_554 30_655 86.09(4) ?
O1 Sn1 O1 26_556 30_655 93.91(4) ?
O1 Sn1 O1 6_455 30_655 180.00(9) ?
O1 Sn1 O1 34_565 10_545 180.00(9) ?
O1 Sn1 O1 2_554 10_545 93.91(4) ?
O1 Sn1 O1 26_556 10_545 86.09(4) ?
O1 Sn1 O1 6_455 10_545 93.91(4) ?
O1 Sn1 O1 30_655 10_545 86.09(4) ?
O1 Te1 O1 30_655 41 102.42(8) y
O1 Te1 O2 30_655 16_445 79.05(4) .
O1 Te1 O2 41 16_445 86.60(6) .
O1 Te1 O2 30_655 . 86.60(6) y
O1 Te1 O2 41 . 79.05(4) y
O2 Te1 O2 16_445 . 157.05(6) y
Te1 O1 Sn1 45 2 134.17(6) .
Te1 O2 Te1 . 5 117.94(2) y
Te1 O2 Te1 . 9 117.94(2) .
Te1 O2 Te1 5 9 117.94(2) .

loop_
_geom_bond_atom_site_label_1
_geom_bond_atom_site_label_2
_geom_bond_site_symmetry_2
_geom_bond_distance
_geom_bond_publ_flag
Sn1 O1 34_565 2.0421(11) ?
Sn1 O1 2_554 2.0421(11) y
Sn1 O1 26_556 2.0421(11) ?
Sn1 O1 6_455 2.0421(11) ?
Sn1 O1 30_655 2.0421(11) ?
Sn1 O1 10_545 2.0421(11) ?
Te1 O1 30_655 1.8800(11) ?
Te1 O1 41 1.8800(11) y
Te1 O2 16_445 2.1278(3) ?
Te1 O2 . 2.1278(3) y

_cod_database_fobs_code 2243989
